data_4348632
loop_
_publ_author_name
'Yamashita, Ken-Ichi'
'Sakata, Naoya'
'Ogawa, Takuji'

_publ_section_title
;
 Systematic Structural Elucidation for the Protonated Form of Rare Earth
 Bis(porphyrinato) Double-Decker Complexes: Direct Structural Evidence of
 the Location of the Attached Proton.
;
_journal_issue 17
_journal_name_full 'Inorganic chemistry'
_journal_page_first 8935
_journal_page_last 8942
_journal_paper_doi 10.1021/acs.inorgchem.6b01442
_journal_volume 55
_journal_year 2016
_chemical_formula_sum 'C95 H73 N8 O2 Tb'
_chemical_formula_weight 1517.53
_space_group_crystal_system orthorhombic
_space_group_IT_number 70
_space_group_name_Hall '-F 2uv 2vw'
_space_group_name_H-M_alt 'F d d d :2'
_atom_sites_solution_hydrogens geom
_audit_creation_method SHELXL-2014/7
_cell_angle_alpha 90
_cell_angle_beta 90
_cell_angle_gamma 90
_cell_formula_units_Z 8
_cell_length_a 21.762(4)
_cell_length_b 22.083(4)
_cell_length_c 30.280(6)
_cell_measurement_reflns_used 14007
_cell_measurement_temperature 123(2)
_cell_measurement_theta_max 27.50
_cell_measurement_theta_min 3
_cell_volume 14552(5)
_computing_cell_refinement 'Rigaku RAPID AUTO'
_computing_data_collection 'Rigaku RAPID AUTO'
_computing_data_reduction 'Rigaku RAPID AUTO'
_computing_molecular_graphics 'Bruker XSHELL'
_computing_publication_material 'CIFTAB-2014/2 (Sheldrick, 2014)'
_computing_structure_refinement 'SHELXL-2014/7 (Sheldrick, 2014)'
_computing_structure_solution 'SHELXT-2014/6 (Sheldrick, 2014)'
_diffrn_ambient_temperature 123(2)
_diffrn_measured_fraction_theta_full 0.998
_diffrn_measured_fraction_theta_max 0.998
_diffrn_measurement_device_type 'Rigaku FR-E+ SuperBright'
_diffrn_measurement_method 'profile data from \w-scans'
_diffrn_radiation_type MoK\a
_diffrn_radiation_wavelength 0.71073
_diffrn_reflns_av_R_equivalents 0.0625
_diffrn_reflns_av_unetI/netI 0.0460
_diffrn_reflns_Laue_measured_fraction_full 0.998
_diffrn_reflns_Laue_measured_fraction_max 0.998
_diffrn_reflns_limit_h_max 28
_diffrn_reflns_limit_h_min -28
_diffrn_reflns_limit_k_max 28
_diffrn_reflns_limit_k_min -27
_diffrn_reflns_limit_l_max 39
_diffrn_reflns_limit_l_min -39
_diffrn_reflns_number 34853
_diffrn_reflns_point_group_measured_fraction_full 0.998
_diffrn_reflns_point_group_measured_fraction_max 0.998
_diffrn_reflns_theta_full 25.242
_diffrn_reflns_theta_max 27.482
_diffrn_reflns_theta_min 2.998
_diffrn_source 'Rotating anode X-ray tube'
_exptl_absorpt_coefficient_mu 1.031
_exptl_absorpt_correction_T_max 0.9998
_exptl_absorpt_correction_T_min 0.8893
_exptl_absorpt_correction_type multi-scan
_exptl_crystal_colour purple
_exptl_crystal_density_diffrn 1.385
_exptl_crystal_description block
_exptl_crystal_F_000 6240
_exptl_crystal_size_max 0.050
_exptl_crystal_size_mid 0.040
_exptl_crystal_size_min 0.020
_refine_diff_density_max 0.365
_refine_diff_density_min -0.624
_refine_diff_density_rms 0.059
_refine_ls_extinction_method none
_refine_ls_goodness_of_fit_ref 0.985
_refine_ls_hydrogen_treatment constr
_refine_ls_matrix_type full
_refine_ls_number_parameters 220
_refine_ls_number_reflns 4180
_refine_ls_number_restraints 0
_refine_ls_restrained_S_all 0.985
_refine_ls_R_factor_all 0.0700
_refine_ls_R_factor_gt 0.0456
_refine_ls_shift/su_max 0.000
_refine_ls_shift/su_mean 0.000
_refine_ls_structure_factor_coef Fsqd
_refine_ls_weighting_details 'w=1/[\s^2^(Fo^2^)+(0.0581P)^2^+8.9205P] where P=(Fo^2^+2Fc^2^)/3'
_refine_ls_weighting_scheme calc
_refine_ls_wR_factor_gt 0.0936
_refine_ls_wR_factor_ref 0.1014
_reflns_Friedel_coverage 0.000
_reflns_number_gt 3203
_reflns_number_total 4180
_reflns_threshold_expression 'I > 2\s(I)'
_cod_data_source_file ic6b01442_si_002.cif
_cod_data_source_block TbTHF
_cod_original_sg_symbol_H-M 'F d d d'
_cod_database_code 4348632
_shelx_shelxl_version_number 2014/7
_shelx_space_group_comment
;
The symmetry employed for this shelxl refinement is uniquely defined
by the following loop, which should always be used as a source of
symmetry information in preference to the above space-group names.
They are only intended as comments.
;
_shelx_estimated_absorpt_t_min 0.950
_shelx_estimated_absorpt_t_max 0.980

loop_
_space_group_symop_operation_xyz
'x, y, z'
'-x+3/4, -y+3/4, z'
'-x+3/4, y, -z+3/4'
'x, -y+3/4, -z+3/4'
'x, y+1/2, z+1/2'
'-x+3/4, -y+5/4, z+1/2'
'-x+3/4, y+1/2, -z+5/4'
'x, -y+5/4, -z+5/4'
'x+1/2, y, z+1/2'
'-x+5/4, -y+3/4, z+1/2'
'-x+5/4, y, -z+5/4'
'x+1/2, -y+3/4, -z+5/4'
'x+1/2, y+1/2, z'
'-x+5/4, -y+5/4, z'
'-x+5/4, y+1/2, -z+3/4'
'x+1/2, -y+5/4, -z+3/4'
'-x, -y, -z'
'x-3/4, y-3/4, -z'
'x-3/4, -y, z-3/4'
'-x, y-3/4, z-3/4'
'-x, -y+1/2, -z+1/2'
'x-3/4, y-1/4, -z+1/2'
'x-3/4, -y+1/2, z-1/4'
'-x, y-1/4, z-1/4'
'-x+1/2, -y, -z+1/2'
'x-1/4, y-3/4, -z+1/2'
'x-1/4, -y, z-1/4'
'-x+1/2, y-3/4, z-1/4'
'-x+1/2, -y+1/2, -z'
'x-1/4, y-1/4, -z'
'x-1/4, -y+1/2, z-3/4'
'-x+1/2, y-1/4, z-3/4'

loop_
_atom_site_label
_atom_site_type_symbol
_atom_site_fract_x
_atom_site_fract_y
_atom_site_fract_z
_atom_site_U_iso_or_equiv
_atom_site_adp_type
_atom_site_occupancy
_atom_site_site_symmetry_order
_atom_site_calc_flag
_atom_site_refinement_flags_posn
_atom_site_refinement_flags_adp
_atom_site_refinement_flags_occupancy
Tb1 Tb 0.1250 0.6250 0.6250 0.04663(13) Uani 1 4 d S T P
N1 N 0.15233(10) 0.71323(10) 0.67401(8) 0.0368(5) Uani 1 1 d . . .
N2 N 0.21585(10) 0.59695(10) 0.67335(8) 0.0410(6) Uani 1 1 d . . .
C1 C 0.11409(12) 0.76174(13) 0.68252(9) 0.0389(7) Uani 1 1 d . . .
C2 C 0.14875(14) 0.81056(13) 0.70138(11) 0.0465(7) Uani 1 1 d . . .
H2 H 0.1331 0.8489 0.7100 0.056 Uiso 1 1 calc R U .
C3 C 0.20670(15) 0.79238(13) 0.70453(11) 0.0485(8) Uani 1 1 d . . .
H3 H 0.2400 0.8152 0.7161 0.058 Uiso 1 1 calc R U .
C4 C 0.20982(13) 0.73146(12) 0.68722(9) 0.0394(7) Uani 1 1 d . . .
C5 C 0.26361(13) 0.69672(13) 0.68695(10) 0.0417(7) Uani 1 1 d . . .
C6 C 0.26595(14) 0.63439(13) 0.67932(10) 0.0440(7) Uani 1 1 d . . .
C7 C 0.32019(14) 0.59792(14) 0.68091(11) 0.0482(8) Uani 1 1 d . . .
H7 H 0.3611 0.6123 0.6838 0.058 Uiso 1 1 calc R U .
C8 C 0.30302(13) 0.53941(14) 0.67755(11) 0.0471(7) Uani 1 1 d . . .
H8 H 0.3296 0.5053 0.6772 0.057 Uiso 1 1 calc R U .
C9 C 0.23747(13) 0.53823(12) 0.67455(10) 0.0403(7) Uani 1 1 d . . .
C10 C 0.20000(13) 0.48677(12) 0.67817(9) 0.0389(7) Uani 1 1 d . . .
C11 C 0.32162(13) 0.72726(13) 0.70081(11) 0.0471(7) Uani 1 1 d . . .
C12 C 0.34831(16) 0.71299(17) 0.74110(13) 0.0653(10) Uani 1 1 d . . .
H12 H 0.3303 0.6826 0.7591 0.078 Uiso 1 1 calc R U .
C13 C 0.40014(19) 0.7422(2) 0.75517(17) 0.0858(13) Uani 1 1 d . . .
H13 H 0.4176 0.7319 0.7829 0.103 Uiso 1 1 calc R U .
C14 C 0.42722(18) 0.7859(2) 0.72983(19) 0.0895(14) Uani 1 1 d . . .
H14 H 0.4636 0.8054 0.7397 0.107 Uiso 1 1 calc R U .
C15 C 0.4016(2) 0.80123(19) 0.69042(17) 0.0807(13) Uani 1 1 d . . .
H15 H 0.4200 0.8320 0.6729 0.097 Uiso 1 1 calc R U .
C16 C 0.34849(17) 0.77222(17) 0.67543(13) 0.0649(10) Uani 1 1 d . . .
H16 H 0.3309 0.7833 0.6479 0.078 Uiso 1 1 calc R U .
C17 C 0.23010(14) 0.42602(13) 0.68089(10) 0.0422(7) Uani 1 1 d . . .
C18 C 0.27198(14) 0.41157(14) 0.71382(11) 0.0505(8) Uani 1 1 d . . .
H18 H 0.2826 0.4411 0.7353 0.061 Uiso 1 1 calc R U .
C19 C 0.29853(16) 0.35427(17) 0.71559(14) 0.0636(10) Uani 1 1 d . . .
H19 H 0.3273 0.3448 0.7382 0.076 Uiso 1 1 calc R U .
C20 C 0.28314(18) 0.31143(16) 0.68461(15) 0.0733(12) Uani 1 1 d . . .
H20 H 0.3013 0.2723 0.6858 0.088 Uiso 1 1 calc R U .
C21 C 0.2417(2) 0.32496(16) 0.65217(14) 0.0707(11) Uani 1 1 d . . .
H21 H 0.2313 0.2953 0.6307 0.085 Uiso 1 1 calc R U .
C22 C 0.21492(18) 0.38171(14) 0.65044(12) 0.0572(9) Uani 1 1 d . . .
H22 H 0.1857 0.3904 0.6280 0.069 Uiso 1 1 calc R U .

loop_
_atom_site_aniso_label
_atom_site_aniso_U_11
_atom_site_aniso_U_22
_atom_site_aniso_U_33
_atom_site_aniso_U_23
_atom_site_aniso_U_13
_atom_site_aniso_U_12
Tb1 0.04396(19) 0.02992(16) 0.0660(2) 0.000 0.000 0.000
N1 0.0367(12) 0.0323(12) 0.0413(14) -0.0004(10) -0.0028(11) 0.0020(10)
N2 0.0338(13) 0.0343(12) 0.0551(16) -0.0015(11) -0.0019(11) -0.0001(10)
C1 0.0423(17) 0.0362(15) 0.0381(16) -0.0001(12) 0.0017(13) 0.0032(12)
C2 0.0465(17) 0.0337(15) 0.059(2) -0.0088(14) 0.0016(16) 0.0024(13)
C3 0.0502(18) 0.0404(16) 0.055(2) -0.0081(14) -0.0043(16) -0.0056(14)
C4 0.0411(16) 0.0358(15) 0.0412(17) 0.0002(12) -0.0012(13) 0.0015(12)
C5 0.0371(15) 0.0403(16) 0.0477(18) 0.0033(13) -0.0032(14) -0.0028(13)
C6 0.0413(16) 0.0420(17) 0.0488(18) 0.0021(13) -0.0001(14) -0.0033(13)
C7 0.0339(16) 0.0500(18) 0.061(2) 0.0033(15) 0.0012(15) 0.0024(14)
C8 0.0397(17) 0.0425(17) 0.059(2) 0.0016(15) 0.0032(15) 0.0059(13)
C9 0.0383(15) 0.0384(15) 0.0442(17) -0.0014(13) -0.0018(14) 0.0040(13)
C10 0.0422(16) 0.0364(15) 0.0380(16) 0.0010(12) -0.0004(13) 0.0058(12)
C11 0.0364(16) 0.0416(16) 0.063(2) -0.0014(15) -0.0024(15) 0.0001(13)
C12 0.0487(19) 0.063(2) 0.084(3) 0.005(2) -0.014(2) -0.0063(17)
C13 0.059(2) 0.093(3) 0.105(4) 0.003(3) -0.030(2) -0.006(2)
C14 0.046(2) 0.084(3) 0.138(4) -0.016(3) -0.022(3) -0.011(2)
C15 0.064(2) 0.065(3) 0.113(4) -0.008(2) 0.017(3) -0.025(2)
C16 0.062(2) 0.060(2) 0.073(2) -0.0024(19) 0.0014(19) -0.0118(19)
C17 0.0448(17) 0.0357(15) 0.0461(18) 0.0032(13) 0.0077(14) 0.0058(13)
C18 0.0467(18) 0.0471(18) 0.058(2) 0.0064(15) 0.0009(16) 0.0046(14)
C19 0.0455(19) 0.059(2) 0.086(3) 0.024(2) 0.0035(19) 0.0105(17)
C20 0.071(3) 0.0429(19) 0.106(3) 0.008(2) 0.024(2) 0.0195(18)
C21 0.090(3) 0.048(2) 0.074(3) -0.0136(19) 0.007(2) 0.014(2)
C22 0.073(2) 0.0432(18) 0.055(2) -0.0029(16) -0.0008(18) 0.0093(16)

loop_
_atom_type_symbol
_atom_type_description
_atom_type_scat_dispersion_real
_atom_type_scat_dispersion_imag
_atom_type_scat_source
C C 0.0033 0.0016 'International Tables Vol C Tables 4.2.6.8 and 6.1.1.4'
H H 0.0000 0.0000 'International Tables Vol C Tables 4.2.6.8 and 6.1.1.4'
N N 0.0061 0.0033 'International Tables Vol C Tables 4.2.6.8 and 6.1.1.4'
O O 0.0106 0.0060 'International Tables Vol C Tables 4.2.6.8 and 6.1.1.4'
Tb Tb -0.1723 4.1537 'International Tables Vol C Tables 4.2.6.8 and 6.1.1.4'

loop_
_geom_angle_atom_site_label_1
_geom_angle_atom_site_label_2
_geom_angle_atom_site_label_3
_geom_angle
_geom_angle_site_symmetry_1
_geom_angle_site_symmetry_3
N1 Tb1 N1 152.70(10) . 8
N1 Tb1 N1 107.85(10) . 14_455
N1 Tb1 N1 78.74(10) 8 14_455
N1 Tb1 N1 78.74(10) . 11_455
N1 Tb1 N1 107.85(10) 8 11_455
N1 Tb1 N1 152.70(10) 14_455 11_455
N1 Tb1 N2 135.43(7) . 11_455
N1 Tb1 N2 69.84(8) 8 11_455
N1 Tb1 N2 88.12(8) 14_455 11_455
N1 Tb1 N2 70.43(7) 11_455 11_455
N1 Tb1 N2 70.43(7) . .
N1 Tb1 N2 88.12(8) 8 .
N1 Tb1 N2 69.84(8) 14_455 .
N1 Tb1 N2 135.43(7) 11_455 .
N2 Tb1 N2 151.74(10) 11_455 .
N1 Tb1 N2 88.12(8) . 8
N1 Tb1 N2 70.43(7) 8 8
N1 Tb1 N2 135.43(7) 14_455 8
N1 Tb1 N2 69.84(8) 11_455 8
N2 Tb1 N2 109.51(11) 11_455 8
N2 Tb1 N2 77.60(11) . 8
N1 Tb1 N2 69.84(8) . 14_455
N1 Tb1 N2 135.43(7) 8 14_455
N1 Tb1 N2 70.43(7) 14_455 14_455
N1 Tb1 N2 88.12(8) 11_455 14_455
N2 Tb1 N2 77.60(11) 11_455 14_455
N2 Tb1 N2 109.51(11) . 14_455
N2 Tb1 N2 151.74(10) 8 14_455
C4 N1 C1 105.5(2) . .
C4 N1 Tb1 127.79(17) . .
C1 N1 Tb1 124.57(18) . .
C9 N2 C6 106.9(2) . .
C9 N2 Tb1 120.68(18) . .
C6 N2 Tb1 123.02(18) . .
N1 C1 C10 126.9(3) . 14_455
N1 C1 C2 109.9(2) . .
C10 C1 C2 122.9(3) 14_455 .
C3 C2 C1 107.5(3) . .
C3 C2 H2 126.2 . .
C1 C2 H2 126.2 . .
C2 C3 C4 107.5(3) . .
C2 C3 H3 126.3 . .
C4 C3 H3 126.3 . .
N1 C4 C5 126.8(2) . .
N1 C4 C3 109.6(2) . .
C5 C4 C3 123.5(3) . .
C4 C5 C6 124.9(3) . .
C4 C5 C11 117.3(2) . .
C6 C5 C11 117.5(3) . .
N2 C6 C5 125.7(3) . .
N2 C6 C7 108.6(2) . .
C5 C6 C7 125.4(3) . .
C8 C7 C6 108.0(3) . .
C8 C7 H7 126.0 . .
C6 C7 H7 126.0 . .
C7 C8 C9 107.4(3) . .
C7 C8 H8 126.3 . .
C9 C8 H8 126.3 . .
N2 C9 C10 124.4(3) . .
N2 C9 C8 108.9(2) . .
C10 C9 C8 126.1(3) . .
C9 C10 C1 124.5(3) . 14_455
C9 C10 C17 118.5(2) . .
C1 C10 C17 116.9(3) 14_455 .
C16 C11 C12 118.3(3) . .
C16 C11 C5 121.7(3) . .
C12 C11 C5 119.9(3) . .
C13 C12 C11 120.8(4) . .
C13 C12 H12 119.6 . .
C11 C12 H12 119.6 . .
C12 C13 C14 120.9(4) . .
C12 C13 H13 119.5 . .
C14 C13 H13 119.5 . .
C13 C14 C15 119.5(4) . .
C13 C14 H14 120.3 . .
C15 C14 H14 120.3 . .
C16 C15 C14 120.7(4) . .
C16 C15 H15 119.7 . .
C14 C15 H15 119.7 . .
C11 C16 C15 119.8(4) . .
C11 C16 H16 120.1 . .
C15 C16 H16 120.1 . .
C22 C17 C18 118.2(3) . .
C22 C17 C10 119.5(3) . .
C18 C17 C10 122.2(3) . .
C19 C18 C17 120.6(3) . .
C19 C18 H18 119.7 . .
C17 C18 H18 119.7 . .
C20 C19 C18 119.9(3) . .
C20 C19 H19 120.1 . .
C18 C19 H19 120.1 . .
C19 C20 C21 120.1(3) . .
C19 C20 H20 120.0 . .
C21 C20 H20 120.0 . .
C22 C21 C20 120.2(4) . .
C22 C21 H21 119.9 . .
C20 C21 H21 119.9 . .
C21 C22 C17 121.0(4) . .
C21 C22 H22 119.5 . .
C17 C22 H22 119.5 . .

loop_
_geom_bond_atom_site_label_1
_geom_bond_atom_site_label_2
_geom_bond_distance
_geom_bond_site_symmetry_2
Tb1 N1 2.520(2) .
Tb1 N1 2.520(2) 8
Tb1 N1 2.520(2) 14_455
Tb1 N1 2.520(2) 11_455
Tb1 N2 2.537(2) 11_455
Tb1 N2 2.537(2) .
Tb1 N2 2.537(2) 8
Tb1 N2 2.537(2) 14_455
N1 C4 1.374(4) .
N1 C1 1.381(3) .
N2 C9 1.380(3) .
N2 C6 1.380(4) .
C1 C10 1.401(4) 14_455
C1 C2 1.434(4) .
C2 C3 1.327(4) .
C2 H2 0.9500 .
C3 C4 1.446(4) .
C3 H3 0.9500 .
C4 C5 1.400(4) .
C5 C6 1.396(4) .
C5 C11 1.491(4) .
C6 C7 1.430(4) .
C7 C8 1.349(4) .
C7 H7 0.9500 .
C8 C9 1.430(4) .
C8 H8 0.9500 .
C9 C10 1.403(4) .
C10 C1 1.401(4) 14_455
C10 C17 1.495(4) .
C11 C16 1.385(5) .
C11 C12 1.387(5) .
C12 C13 1.367(5) .
C12 H12 0.9500 .
C13 C14 1.367(6) .
C13 H13 0.9500 .
C14 C15 1.360(6) .
C14 H14 0.9500 .
C15 C16 1.397(5) .
C15 H15 0.9500 .
C16 H16 0.9500 .
C17 C22 1.384(4) .
C17 C18 1.388(4) .
C18 C19 1.392(5) .
C18 H18 0.9500 .
C19 C20 1.374(6) .
C19 H19 0.9500 .
C20 C21 1.366(6) .
C20 H20 0.9500 .
C21 C22 1.383(5) .
C21 H21 0.9500 .
C22 H22 0.9500 .

loop_
_geom_torsion_atom_site_label_1
_geom_torsion_atom_site_label_2
_geom_torsion_atom_site_label_3
_geom_torsion_atom_site_label_4
_geom_torsion
_geom_torsion_site_symmetry_1
_geom_torsion_site_symmetry_4
C4 N1 C1 C10 -174.1(3) . 14_455
Tb1 N1 C1 C10 21.5(4) . 14_455
C4 N1 C1 C2 -0.1(3) . .
Tb1 N1 C1 C2 -164.58(19) . .
N1 C1 C2 C3 -0.2(4) . .
C10 C1 C2 C3 174.0(3) 14_455 .
C1 C2 C3 C4 0.5(4) . .
C1 N1 C4 C5 176.9(3) . .
Tb1 N1 C4 C5 -19.3(4) . .
C1 N1 C4 C3 0.4(3) . .
Tb1 N1 C4 C3 164.22(19) . .
C2 C3 C4 N1 -0.6(4) . .
C2 C3 C4 C5 -177.3(3) . .
N1 C4 C5 C6 -10.2(5) . .
C3 C4 C5 C6 165.9(3) . .
N1 C4 C5 C11 177.0(3) . .
C3 C4 C5 C11 -6.9(4) . .
C9 N2 C6 C5 -169.8(3) . .
Tb1 N2 C6 C5 43.8(4) . .
C9 N2 C6 C7 4.4(3) . .
Tb1 N2 C6 C7 -142.0(2) . .
C4 C5 C6 N2 -3.8(5) . .
C11 C5 C6 N2 168.9(3) . .
C4 C5 C6 C7 -177.0(3) . .
C11 C5 C6 C7 -4.3(5) . .
N2 C6 C7 C8 -2.1(4) . .
C5 C6 C7 C8 172.0(3) . .
C6 C7 C8 C9 -1.0(4) . .
C6 N2 C9 C10 167.3(3) . .
Tb1 N2 C9 C10 -45.4(4) . .
C6 N2 C9 C8 -5.0(3) . .
Tb1 N2 C9 C8 142.4(2) . .
C7 C8 C9 N2 3.7(4) . .
C7 C8 C9 C10 -168.3(3) . .
N2 C9 C10 C1 -2.2(5) . 14_455
C8 C9 C10 C1 168.7(3) . 14_455
N2 C9 C10 C17 -177.6(3) . .
C8 C9 C10 C17 -6.7(4) . .
C4 C5 C11 C16 -68.5(4) . .
C6 C5 C11 C16 118.2(4) . .
C4 C5 C11 C12 108.2(3) . .
C6 C5 C11 C12 -65.1(4) . .
C16 C11 C12 C13 -0.6(6) . .
C5 C11 C12 C13 -177.4(4) . .
C11 C12 C13 C14 -0.4(7) . .
C12 C13 C14 C15 1.1(7) . .
C13 C14 C15 C16 -0.8(7) . .
C12 C11 C16 C15 0.9(5) . .
C5 C11 C16 C15 177.6(3) . .
C14 C15 C16 C11 -0.2(6) . .
C9 C10 C17 C22 -123.7(3) . .
C1 C10 C17 C22 60.6(4) 14_455 .
C9 C10 C17 C18 58.0(4) . .
C1 C10 C17 C18 -117.7(3) 14_455 .
C22 C17 C18 C19 0.9(5) . .
C10 C17 C18 C19 179.2(3) . .
C17 C18 C19 C20 -0.2(5) . .
C18 C19 C20 C21 -0.2(6) . .
C19 C20 C21 C22 -0.3(6) . .
C20 C21 C22 C17 1.0(6) . .
C18 C17 C22 C21 -1.4(5) . .
C10 C17 C22 C21 -179.7(3) . .
